data_4000931
loop_
_publ_author_name
'Xia, Sheng-Qing'
'Bobev, Svilen'

_publ_section_title
;
 New Manganese-Bearing Antimonides and Bismuthides with Complex
 Structures. Synthesis, Structural Characterization, and Electronic
 Properties of Yb9Mn4+xPn9(Pn= Sb or Bi)&#x2020;
;
_journal_issue 3
_journal_name_full 'Chemistry of Materials'
_journal_page_first 840
_journal_paper_doi 10.1021/cm901633r
_journal_volume 22
_journal_year 2010
_chemical_formula_moiety 'Mn2.78 Sb9 Yb9 Zn1.63'
_chemical_formula_sum 'Mn2.78 Sb9 Yb9 Zn1.63'
_chemical_formula_weight 2911.79
_chemical_name_systematic
; 
 ? 
;
_space_group_IT_number 55
_symmetry_cell_setting orthorhombic
_symmetry_space_group_name_Hall '-P 2 2ab'
_symmetry_space_group_name_H-M 'P b a m'
_atom_sites_solution_primary direct
_atom_sites_solution_secondary difmap
_audit_creation_method SHELXL-97
_cell_angle_alpha 90.00
_cell_angle_beta 90.00
_cell_angle_gamma 90.00
_cell_formula_units_Z 2
_cell_length_a 21.874(3)
_cell_length_b 12.2929(14)
_cell_length_c 4.5796(5)
_cell_measurement_reflns_used 9999
_cell_measurement_temperature 90(2)
_cell_measurement_theta_max 27.1
_cell_measurement_theta_min 1.9
_cell_volume 1231.4(3)
_computing_cell_refinement 'SMART (Bruker, 2000)'
_computing_data_collection 'SMART (Bruker, 2000)'
_computing_data_reduction 'SAINT (Bruker, 1999)'
_computing_molecular_graphics 'SHELXTL 5.1 (Sheldrick, 1994)'
_computing_publication_material 'SHELXL-97 (Sheldrick, 1997)'
_computing_structure_refinement 'SHELXL-97 (Sheldrick, 1997)'
_computing_structure_solution 'SHELXS-97 (Sheldrick, 1990)'
_diffrn_ambient_temperature 120(2)
_diffrn_measured_fraction_theta_full 0.993
_diffrn_measured_fraction_theta_max 0.993
_diffrn_measurement_device_type 'Bruker Smart'
_diffrn_measurement_method \w
_diffrn_radiation_monochromator graphite
_diffrn_radiation_source 'fine-focus sealed tube'
_diffrn_radiation_type MoK\a
_diffrn_radiation_wavelength 0.71073
_diffrn_reflns_av_R_equivalents 0.0440
_diffrn_reflns_av_sigmaI/netI 0.0351
_diffrn_reflns_limit_h_max 28
_diffrn_reflns_limit_h_min -27
_diffrn_reflns_limit_k_max 10
_diffrn_reflns_limit_k_min -15
_diffrn_reflns_limit_l_max 5
_diffrn_reflns_limit_l_min -5
_diffrn_reflns_number 7140
_diffrn_reflns_theta_full 27.09
_diffrn_reflns_theta_max 27.09
_diffrn_reflns_theta_min 1.86
_exptl_absorpt_coefficient_mu 46.349
_exptl_absorpt_correction_T_max 0.2586
_exptl_absorpt_correction_T_min 0.1198
_exptl_absorpt_correction_type multi-scan
_exptl_absorpt_process_details 'SADABS (Sheldrick, 2003)'
_exptl_crystal_colour black
_exptl_crystal_density_diffrn 7.853
_exptl_crystal_density_method 'not measured'
_exptl_crystal_description block
_exptl_crystal_F_000 2414
_exptl_crystal_size_max 0.07
_exptl_crystal_size_mid 0.06
_exptl_crystal_size_min 0.04
_refine_diff_density_max 2.089
_refine_diff_density_min -2.418
_refine_diff_density_rms 0.491
_refine_ls_extinction_coef 0.00062(3)
_refine_ls_extinction_expression Fc^*^=kFc[1+0.001xFc^2^\l^3^/sin(2\q)]^-1/4^
_refine_ls_extinction_method SHELXL
_refine_ls_goodness_of_fit_ref 1.095
_refine_ls_matrix_type full
_refine_ls_number_parameters 76
_refine_ls_number_reflns 1522
_refine_ls_number_restraints 0
_refine_ls_restrained_S_all 1.095
_refine_ls_R_factor_all 0.0385
_refine_ls_R_factor_gt 0.0276
_refine_ls_shift/su_max 0.000
_refine_ls_shift/su_mean 0.000
_refine_ls_structure_factor_coef Fsqd
_refine_ls_weighting_details 'calc w=1/[\s^2^(Fo^2^)+(0.0215P)^2^+15.6822P] where P=(Fo^2^+2Fc^2^)/3'
_refine_ls_weighting_scheme calc
_refine_ls_wR_factor_gt 0.0565
_refine_ls_wR_factor_ref 0.0606
_reflns_number_gt 1274
_reflns_number_total 1522
_reflns_threshold_expression >2sigma(I)
_cod_data_source_file cm901633r_si_002.cif
_cod_data_source_block YbMnZnSb1
_cod_depositor_comments
;
The following automatic conversions were performed:

'_symmetry_cell_setting' value 'Orthorhombic' changed to
'orthorhombic' according to
/home/saulius/struct/CIF-dictionaries/cif_core.dic dictionary named
'cif_core.dic' version 2.4.2 from 2011-04-26.

Automatic conversion script
Id: cif_fix_values 1715 2011-07-08 13:25:40Z adriana 
;
_cod_original_cell_volume 1231.4(2)
_cod_database_code 4000931

loop_
_symmetry_equiv_pos_as_xyz
'x, y, z'
'-x, -y, z'
'-x+1/2, y+1/2, -z'
'x+1/2, -y+1/2, -z'
'-x, -y, -z'
'x, y, -z'
'x-1/2, -y-1/2, z'
'-x-1/2, y-1/2, z'

loop_
_atom_site_label
_atom_site_type_symbol
_atom_site_fract_x
_atom_site_fract_y
_atom_site_fract_z
_atom_site_U_iso_or_equiv
_atom_site_adp_type
_atom_site_occupancy
_atom_site_symmetry_multiplicity
_atom_site_calc_flag
_atom_site_refinement_flags
Yb1 Yb 0.0000 0.0000 0.5000 0.0103(2) Uani 1 4 d S
Yb2 Yb 0.13725(3) 0.13573(5) 0.0000 0.01015(16) Uani 1 2 d S
Yb3 Yb 0.09088(3) 0.43847(5) 0.0000 0.00951(16) Uani 1 2 d S
Yb4 Yb 0.26118(3) 0.37754(5) 0.0000 0.01192(16) Uani 1 2 d S
Yb5 Yb 0.39905(3) 0.21160(6) 0.5000 0.01490(17) Uani 1 2 d S
Sb1 Sb 0.0000 0.5000 0.5000 0.0086(3) Uani 1 4 d S
Sb2 Sb 0.49738(4) 0.30633(8) 0.0000 0.0096(2) Uani 1 2 d S
Sb3 Sb 0.30798(4) 0.12460(8) 0.0000 0.0124(2) Uani 1 2 d S
Sb4 Sb 0.35193(4) 0.45962(8) 0.5000 0.0087(2) Uani 1 2 d S
Sb5 Sb 0.16765(4) 0.31021(8) 0.5000 0.0080(2) Uani 1 2 d S
Mn1 Mn 0.04608(8) 0.27826(15) 0.5000 0.0093(7) Uani 0.44(4) 2 d SP
Zn1 Zn 0.04608(8) 0.27826(15) 0.5000 0.0093(7) Uani 0.56(4) 2 d SP
Mn2 Mn 0.24125(9) 0.11843(17) 0.5000 0.0085(8) Uani 0.94(4) 2 d SP
Zn2 Zn 0.24125(9) 0.11843(17) 0.5000 0.0085(8) Uani 0.06(4) 2 d SP
Zn3 Zn 0.3922(5) 0.3777(9) 0.0000 0.023(4) Uiso 0.188(8) 2 d SP

loop_
_atom_site_aniso_label
_atom_site_aniso_U_11
_atom_site_aniso_U_22
_atom_site_aniso_U_33
_atom_site_aniso_U_23
_atom_site_aniso_U_13
_atom_site_aniso_U_12
Yb1 0.0111(4) 0.0083(4) 0.0116(5) 0.000 0.000 -0.0017(3)
Yb2 0.0118(3) 0.0106(3) 0.0080(3) 0.000 0.000 0.0007(2)
Yb3 0.0099(3) 0.0093(3) 0.0093(3) 0.000 0.000 0.0006(2)
Yb4 0.0150(3) 0.0107(3) 0.0101(4) 0.000 0.000 -0.0039(2)
Yb5 0.0101(3) 0.0117(3) 0.0229(4) 0.000 0.000 -0.0020(2)
Sb1 0.0085(6) 0.0086(7) 0.0085(7) 0.000 0.000 0.0002(5)
Sb2 0.0116(5) 0.0093(5) 0.0081(5) 0.000 0.000 -0.0003(3)
Sb3 0.0124(5) 0.0148(5) 0.0099(5) 0.000 0.000 0.0040(4)
Sb4 0.0081(4) 0.0088(5) 0.0091(5) 0.000 0.000 0.0004(4)
Sb5 0.0077(5) 0.0087(5) 0.0076(5) 0.000 0.000 0.0002(3)
Mn1 0.0074(10) 0.0113(11) 0.0092(12) 0.000 0.000 -0.0015(7)
Zn1 0.0074(10) 0.0113(11) 0.0092(12) 0.000 0.000 -0.0015(7)
Mn2 0.0063(12) 0.0107(13) 0.0086(14) 0.000 0.000 -0.0002(8)
Zn2 0.0063(12) 0.0107(13) 0.0086(14) 0.000 0.000 -0.0002(8)

loop_
_atom_type_symbol
_atom_type_description
_atom_type_scat_dispersion_real
_atom_type_scat_dispersion_imag
_atom_type_scat_source
Zn Zn 0.2839 1.4301 'International Tables Vol C Tables 4.2.6.8 and 6.1.1.4'
Sb Sb -0.5866 1.5461 'International Tables Vol C Tables 4.2.6.8 and 6.1.1.4'
Yb Yb -0.3850 5.5486 'International Tables Vol C Tables 4.2.6.8 and 6.1.1.4'
Mn Mn 0.3368 0.7283 'International Tables Vol C Tables 4.2.6.8 and 6.1.1.4'

loop_
_geom_angle_atom_site_label_1
_geom_angle_atom_site_label_2
_geom_angle_atom_site_label_3
_geom_angle
_geom_angle_site_symmetry_1
_geom_angle_site_symmetry_3
Sb4 Yb1 Sb4 180.0 7_565 3_546
Sb4 Yb1 Sb2 82.74(2) 7_565 7_566
Sb4 Yb1 Sb2 97.26(2) 3_546 7_566
Sb4 Yb1 Sb2 97.26(2) 7_565 3_545
Sb4 Yb1 Sb2 82.74(2) 3_546 3_545
Sb2 Yb1 Sb2 180.0 7_566 3_545
Sb4 Yb1 Sb2 82.74(2) 7_565 7_565
Sb4 Yb1 Sb2 97.26(2) 3_546 7_565
Sb2 Yb1 Sb2 87.75(3) 7_566 7_565
Sb2 Yb1 Sb2 92.25(3) 3_545 7_565
Sb4 Yb1 Sb2 97.26(2) 7_565 3_546
Sb4 Yb1 Sb2 82.74(2) 3_546 3_546
Sb2 Yb1 Sb2 92.25(3) 7_566 3_546
Sb2 Yb1 Sb2 87.75(3) 3_545 3_546
Sb2 Yb1 Sb2 180.00(2) 7_565 3_546
Sb4 Yb1 Zn1 82.29(3) 7_565 5_556
Sb4 Yb1 Zn1 97.71(3) 3_546 5_556
Sb2 Yb1 Zn1 133.340(17) 7_566 5_556
Sb2 Yb1 Zn1 46.660(17) 3_545 5_556
Sb2 Yb1 Zn1 133.340(16) 7_565 5_556
Sb2 Yb1 Zn1 46.660(16) 3_546 5_556
Sb4 Yb1 Mn1 82.29(3) 7_565 5_556
Sb4 Yb1 Mn1 97.71(3) 3_546 5_556
Sb2 Yb1 Mn1 133.340(17) 7_566 5_556
Sb2 Yb1 Mn1 46.660(17) 3_545 5_556
Sb2 Yb1 Mn1 133.340(16) 7_565 5_556
Sb2 Yb1 Mn1 46.660(16) 3_546 5_556
Zn1 Yb1 Mn1 0.00(6) 5_556 5_556
Sb4 Yb1 Mn1 97.71(3) 7_565 .
Sb4 Yb1 Mn1 82.29(3) 3_546 .
Sb2 Yb1 Mn1 46.660(17) 7_566 .
Sb2 Yb1 Mn1 133.340(17) 3_545 .
Sb2 Yb1 Mn1 46.660(16) 7_565 .
Sb2 Yb1 Mn1 133.340(16) 3_546 .
Zn1 Yb1 Mn1 180.0 5_556 .
Mn1 Yb1 Mn1 180.0 5_556 .
Sb4 Yb1 Zn3 44.93(13) 7_565 7_565
Sb4 Yb1 Zn3 135.07(13) 3_546 7_565
Sb2 Yb1 Zn3 97.35(14) 7_566 7_565
Sb2 Yb1 Zn3 82.65(14) 3_545 7_565
Sb2 Yb1 Zn3 41.39(17) 7_565 7_565
Sb2 Yb1 Zn3 138.61(17) 3_546 7_565
Zn1 Yb1 Zn3 102.39(18) 5_556 7_565
Mn1 Yb1 Zn3 102.39(18) 5_556 7_565
Mn1 Yb1 Zn3 77.61(18) . 7_565
Sb4 Yb1 Zn3 135.07(13) 7_565 3_546
Sb4 Yb1 Zn3 44.93(13) 3_546 3_546
Sb2 Yb1 Zn3 82.65(14) 7_566 3_546
Sb2 Yb1 Zn3 97.35(14) 3_545 3_546
Sb2 Yb1 Zn3 138.61(17) 7_565 3_546
Sb2 Yb1 Zn3 41.39(17) 3_546 3_546
Zn1 Yb1 Zn3 77.61(18) 5_556 3_546
Mn1 Yb1 Zn3 77.61(18) 5_556 3_546
Mn1 Yb1 Zn3 102.39(18) . 3_546
Zn3 Yb1 Zn3 180.0 7_565 3_546
Sb2 Yb2 Sb4 103.20(3) 7_565 3_545
Sb2 Yb2 Sb4 103.20(3) 7_565 3_546
Sb4 Yb2 Sb4 92.87(3) 3_545 3_546
Sb2 Yb2 Sb5 92.88(3) 7_565 1_554
Sb4 Yb2 Sb5 85.71(2) 3_545 1_554
Sb4 Yb2 Sb5 163.74(3) 3_546 1_554
Sb2 Yb2 Sb5 92.88(3) 7_565 .
Sb4 Yb2 Sb5 163.74(3) 3_545 .
Sb4 Yb2 Sb5 85.72(2) 3_546 .
Sb5 Yb2 Sb5 91.12(3) 1_554 .
Sb2 Yb2 Zn2 134.41(3) 7_565 1_554
Sb4 Yb2 Zn2 52.36(4) 3_545 1_554
Sb4 Yb2 Zn2 114.54(4) 3_546 1_554
Sb5 Yb2 Zn2 52.61(4) 1_554 1_554
Sb5 Yb2 Zn2 113.80(4) . 1_554
Sb2 Yb2 Mn2 134.41(3) 7_565 1_554
Sb4 Yb2 Mn2 52.36(4) 3_545 1_554
Sb4 Yb2 Mn2 114.54(4) 3_546 1_554
Sb5 Yb2 Mn2 52.61(4) 1_554 1_554
Sb5 Yb2 Mn2 113.80(4) . 1_554
Zn2 Yb2 Mn2 0.00(5) 1_554 1_554
Sb2 Yb2 Mn2 134.41(3) 7_565 .
Sb4 Yb2 Mn2 114.53(4) 3_545 .
Sb4 Yb2 Mn2 52.36(4) 3_546 .
Sb5 Yb2 Mn2 113.80(4) 1_554 .
Sb5 Yb2 Mn2 52.61(4) . .
Zn2 Yb2 Mn2 90.13(5) 1_554 .
Mn2 Yb2 Mn2 90.13(5) 1_554 .
Sb2 Yb2 Zn3 91.63(19) 7_565 3_545
Sb4 Yb2 Zn3 48.97(6) 3_545 3_545
Sb4 Yb2 Zn3 48.97(6) 3_546 3_545
Sb5 Yb2 Zn3 134.16(2) 1_554 3_545
Sb5 Yb2 Zn3 134.16(2) . 3_545
Zn2 Yb2 Zn3 94.33(14) 1_554 3_545
Mn2 Yb2 Zn3 94.33(14) 1_554 3_545
Mn2 Yb2 Zn3 94.33(14) . 3_545
Sb2 Yb2 Zn1 48.14(3) 7_565 1_554
Sb4 Yb2 Zn1 84.93(3) 3_545 1_554
Sb4 Yb2 Zn1 149.12(4) 3_546 1_554
Sb5 Yb2 Zn1 46.95(3) 1_554 1_554
Sb5 Yb2 Zn1 104.48(3) . 1_554
Zn2 Yb2 Zn1 88.31(4) 1_554 1_554
Mn2 Yb2 Zn1 88.31(4) 1_554 1_554
Mn2 Yb2 Zn1 153.54(5) . 1_554
Zn3 Yb2 Zn1 112.12(14) 3_545 1_554
Sb2 Yb2 Mn1 48.14(3) 7_565 1_554
Sb4 Yb2 Mn1 84.93(3) 3_545 1_554
Sb4 Yb2 Mn1 149.12(4) 3_546 1_554
Sb5 Yb2 Mn1 46.95(3) 1_554 1_554
Sb5 Yb2 Mn1 104.48(3) . 1_554
Zn2 Yb2 Mn1 88.31(4) 1_554 1_554
Mn2 Yb2 Mn1 88.31(4) 1_554 1_554
Mn2 Yb2 Mn1 153.54(5) . 1_554
Zn3 Yb2 Mn1 112.12(14) 3_545 1_554
Zn1 Yb2 Mn1 0.00(5) 1_554 1_554
Sb1 Yb3 Sb1 94.225(19) 1_554 .
Sb1 Yb3 Mn1 118.83(4) 1_554 .
Sb1 Yb3 Mn1 54.93(3) . .
Sb1 Yb3 Zn1 54.93(3) 1_554 1_554
Sb1 Yb3 Zn1 118.83(4) . 1_554
Mn1 Yb3 Zn1 92.30(5) . 1_554
Sb1 Yb3 Mn1 54.93(3) 1_554 1_554
Sb1 Yb3 Mn1 118.83(4) . 1_554
Mn1 Yb3 Mn1 92.30(5) . 1_554
Zn1 Yb3 Mn1 0.00(8) 1_554 1_554
Sb1 Yb3 Sb3 105.56(2) 1_554 3
Sb1 Yb3 Sb3 105.56(2) . 3
Mn1 Yb3 Sb3 131.33(3) . 3
Zn1 Yb3 Sb3 131.33(3) 1_554 3
Mn1 Yb3 Sb3 131.33(3) 1_554 3
Sb1 Yb3 Sb5 164.35(3) 1_554 .
Sb1 Yb3 Sb5 85.976(15) . .
Mn1 Yb3 Sb5 49.46(4) . .
Zn1 Yb3 Sb5 111.52(4) 1_554 .
Mn1 Yb3 Sb5 111.52(4) 1_554 .
Sb3 Yb3 Sb5 89.40(3) 3 .
Sb1 Yb3 Sb5 85.976(15) 1_554 1_554
Sb1 Yb3 Sb5 164.34(3) . 1_554
Mn1 Yb3 Sb5 111.52(4) . 1_554
Zn1 Yb3 Sb5 49.46(4) 1_554 1_554
Mn1 Yb3 Sb5 49.46(4) 1_554 1_554
Sb3 Yb3 Sb5 89.40(3) 3 1_554
Sb5 Yb3 Sb5 89.66(3) . 1_554
Sb1 Yb3 Sb2 80.945(18) 1_554 7_565
Sb1 Yb3 Sb2 80.945(18) . 7_565
Mn1 Yb3 Sb2 46.65(3) . 7_565
Zn1 Yb3 Sb2 46.65(3) 1_554 7_565
Mn1 Yb3 Sb2 46.65(3) 1_554 7_565
Sb3 Yb3 Sb2 170.16(3) 3 7_565
Sb5 Yb3 Sb2 83.64(2) . 7_565
Sb5 Yb3 Sb2 83.63(2) 1_554 7_565
Sb1 Yb3 Yb4 132.167(10) 1_554 .
Sb1 Yb3 Yb4 132.167(10) . .
Mn1 Yb3 Yb4 100.39(4) . .
Zn1 Yb3 Yb4 100.39(4) 1_554 .
Mn1 Yb3 Yb4 100.39(4) 1_554 .
Sb3 Yb3 Yb4 57.33(2) 3 .
Sb5 Yb3 Yb4 52.944(17) . .
Sb5 Yb3 Yb4 52.944(18) 1_554 .
Sb2 Yb3 Yb4 112.83(3) 7_565 .
Sb1 Yb3 Yb2 113.626(15) 1_554 .
Sb1 Yb3 Yb2 113.626(15) . .
Mn1 Yb3 Yb2 58.85(3) . .
Zn1 Yb3 Yb2 58.85(3) 1_554 .
Mn1 Yb3 Yb2 58.85(3) 1_554 .
Sb3 Yb3 Yb2 120.72(3) 3 .
Sb5 Yb3 Yb2 52.820(17) . .
Sb5 Yb3 Yb2 52.819(17) 1_554 .
Sb2 Yb3 Yb2 49.45(2) 7_565 .
Yb4 Yb3 Yb2 63.384(17) . .
Zn3 Yb4 Sb5 130.05(8) . .
Zn3 Yb4 Sb5 130.05(8) . 1_554
Sb5 Yb4 Sb5 92.11(3) . 1_554
Zn3 Yb4 Sb4 51.56(9) . 1_554
Sb5 Yb4 Sb4 176.57(3) . 1_554
Sb5 Yb4 Sb4 88.044(19) 1_554 1_554
Zn3 Yb4 Sb4 51.56(9) . .
Sb5 Yb4 Sb4 88.044(19) . .
Sb5 Yb4 Sb4 176.57(3) 1_554 .
Sb4 Yb4 Sb4 91.60(3) 1_554 .
Zn3 Yb4 Sb3 71.8(2) . .
Sb5 Yb4 Sb3 87.36(3) . .
Sb5 Yb4 Sb3 87.36(3) 1_554 .
Sb4 Yb4 Sb3 96.07(3) 1_554 .
Sb4 Yb4 Sb3 96.07(3) . .
Zn3 Yb4 Sb3 116.4(2) . 3
Sb5 Yb4 Sb3 86.91(3) . 3
Sb5 Yb4 Sb3 86.91(3) 1_554 3
Sb4 Yb4 Sb3 89.68(3) 1_554 3
Sb4 Yb4 Sb3 89.68(3) . 3
Sb3 Yb4 Sb3 171.74(3) . 3
Zn3 Yb4 Zn2 90.78(18) . 3_556
Sb5 Yb4 Zn2 75.90(3) . 3_556
Sb5 Yb4 Zn2 129.58(4) 1_554 3_556
Sb4 Yb4 Zn2 101.38(3) 1_554 3_556
Sb4 Yb4 Zn2 47.19(3) . 3_556
Sb3 Yb4 Zn2 139.09(3) . 3_556
Sb3 Yb4 Zn2 44.41(3) 3 3_556
Zn3 Yb4 Mn2 90.78(18) . 3_556
Sb5 Yb4 Mn2 75.90(3) . 3_556
Sb5 Yb4 Mn2 129.58(4) 1_554 3_556
Sb4 Yb4 Mn2 101.38(3) 1_554 3_556
Sb4 Yb4 Mn2 47.19(3) . 3_556
Sb3 Yb4 Mn2 139.09(3) . 3_556
Sb3 Yb4 Mn2 44.41(3) 3 3_556
Zn2 Yb4 Mn2 0.00(6) 3_556 3_556
Zn3 Yb4 Zn2 90.78(18) . 3
Sb5 Yb4 Zn2 129.58(4) . 3
Sb5 Yb4 Zn2 75.90(3) 1_554 3
Sb4 Yb4 Zn2 47.19(3) 1_554 3
Sb4 Yb4 Zn2 101.38(3) . 3
Sb3 Yb4 Zn2 139.09(3) . 3
Sb3 Yb4 Zn2 44.41(3) 3 3
Zn2 Yb4 Zn2 75.42(4) 3_556 3
Mn2 Yb4 Zn2 75.42(4) 3_556 3
Zn3 Yb4 Mn2 90.78(18) . 3
Sb5 Yb4 Mn2 129.58(4) . 3
Sb5 Yb4 Mn2 75.90(3) 1_554 3
Sb4 Yb4 Mn2 47.19(3) 1_554 3
Sb4 Yb4 Mn2 101.38(3) . 3
Sb3 Yb4 Mn2 139.09(3) . 3
Sb3 Yb4 Mn2 44.41(3) 3 3
Zn2 Yb4 Mn2 75.42(4) 3_556 3
Mn2 Yb4 Mn2 75.42(4) 3_556 3
Zn2 Yb4 Mn2 0.00(7) 3 3
Zn3 Yb4 Yb3 168.6(2) . .
Sb5 Yb4 Yb3 54.593(19) . .
Sb5 Yb4 Yb3 54.593(19) 1_554 .
Sb4 Yb4 Yb3 123.16(2) 1_554 .
Sb4 Yb4 Yb3 123.16(2) . .
Sb3 Yb4 Yb3 119.59(3) . .
Sb3 Yb4 Yb3 52.15(2) 3 .
Zn2 Yb4 Yb3 80.22(3) 3_556 .
Mn2 Yb4 Yb3 80.22(3) 3_556 .
Zn2 Yb4 Yb3 80.22(3) 3 .
Mn2 Yb4 Yb3 80.22(3) 3 .
Zn3 Yb5 Zn3 96.4(3) 1_556 .
Zn3 Yb5 Sb3 70.14(18) 1_556 1_556
Zn3 Yb5 Sb3 136.2(2) . 1_556
Zn3 Yb5 Sb3 136.2(2) 1_556 .
Zn3 Yb5 Sb3 70.14(18) . .
Sb3 Yb5 Sb3 90.73(3) 1_556 .
Zn3 Yb5 Sb4 49.81(16) 1_556 .
Zn3 Yb5 Sb4 49.81(16) . .
Sb3 Yb5 Sb4 96.70(3) 1_556 .
Sb3 Yb5 Sb4 96.70(3) . .
Zn3 Yb5 Zn1 91.3(2) 1_556 7_665
Zn3 Yb5 Zn1 91.3(2) . 7_665
Sb3 Yb5 Zn1 129.16(2) 1_556 7_665
Sb3 Yb5 Zn1 129.16(2) . 7_665
Sb4 Yb5 Zn1 106.46(4) . 7_665
Zn3 Yb5 Mn1 91.3(2) 1_556 7_665
Zn3 Yb5 Mn1 91.3(2) . 7_665
Sb3 Yb5 Mn1 129.16(2) 1_556 7_665
Sb3 Yb5 Mn1 129.16(2) . 7_665
Sb4 Yb5 Mn1 106.46(4) . 7_665
Zn1 Yb5 Mn1 0.00(7) 7_665 7_665
Zn3 Yb5 Sb2 44.8(2) 1_556 1_556
Zn3 Yb5 Sb2 108.05(18) . 1_556
Sb3 Yb5 Sb2 91.523(19) 1_556 1_556
Sb3 Yb5 Sb2 177.74(2) . 1_556
Sb4 Yb5 Sb2 82.89(3) . 1_556
Zn1 Yb5 Sb2 49.09(2) 7_665 1_556
Mn1 Yb5 Sb2 49.09(2) 7_665 1_556
Zn3 Yb5 Sb2 108.05(18) 1_556 .
Zn3 Yb5 Sb2 44.8(2) . .
Sb3 Yb5 Sb2 177.74(2) 1_556 .
Sb3 Yb5 Sb2 91.524(19) . .
Sb4 Yb5 Sb2 82.89(3) . .
Zn1 Yb5 Sb2 49.08(2) 7_665 .
Mn1 Yb5 Sb2 49.08(2) 7_665 .
Sb2 Yb5 Sb2 86.22(3) 1_556 .
Zn3 Yb5 Sb1 122.57(18) 1_556 3_546
Zn3 Yb5 Sb1 122.57(18) . 3_546
Sb3 Yb5 Sb1 98.47(2) 1_556 3_546
Sb3 Yb5 Sb1 98.47(2) . 3_546
Sb4 Yb5 Sb1 158.35(3) . 3_546
Zn1 Yb5 Sb1 51.89(4) 7_665 3_546
Mn1 Yb5 Sb1 51.89(4) 7_665 3_546
Sb2 Yb5 Sb1 81.35(2) 1_556 3_546
Sb2 Yb5 Sb1 81.34(2) . 3_546
Zn3 Yb5 Mn2 99.4(2) 1_556 .
Zn3 Yb5 Mn2 99.4(2) . .
Sb3 Yb5 Mn2 46.196(17) 1_556 .
Sb3 Yb5 Mn2 46.196(17) . .
Sb4 Yb5 Mn2 89.68(4) . .
Zn1 Yb5 Mn2 163.87(5) 7_665 .
Mn1 Yb5 Mn2 163.87(5) 7_665 .
Sb2 Yb5 Mn2 135.951(16) 1_556 .
Sb2 Yb5 Mn2 135.952(16) . .
Sb1 Yb5 Mn2 111.97(4) 3_546 .
Mn1 Sb1 Zn1 180.00(7) . 5_566
Mn1 Sb1 Mn1 180.00(7) . 5_566
Zn1 Sb1 Mn1 0.00(7) 5_566 5_566
Mn1 Sb1 Yb3 63.41(2) . 1_556
Zn1 Sb1 Yb3 116.59(2) 5_566 1_556
Mn1 Sb1 Yb3 116.59(2) 5_566 1_556
Mn1 Sb1 Yb3 116.59(2) . 5_565
Zn1 Sb1 Yb3 63.41(2) 5_566 5_565
Mn1 Sb1 Yb3 63.41(2) 5_566 5_565
Yb3 Sb1 Yb3 180.0 1_556 5_565
Mn1 Sb1 Yb3 116.59(2) . 5_566
Zn1 Sb1 Yb3 63.41(2) 5_566 5_566
Mn1 Sb1 Yb3 63.41(2) 5_566 5_566
Yb3 Sb1 Yb3 85.774(19) 1_556 5_566
Yb3 Sb1 Yb3 94.226(19) 5_565 5_566
Mn1 Sb1 Yb3 63.41(2) . .
Zn1 Sb1 Yb3 116.59(2) 5_566 .
Mn1 Sb1 Yb3 116.59(2) 5_566 .
Yb3 Sb1 Yb3 94.226(19) 1_556 .
Yb3 Sb1 Yb3 85.774(19) 5_565 .
Yb3 Sb1 Yb3 180.0 5_566 .
Mn1 Sb1 Yb5 60.62(4) . 7_565
Zn1 Sb1 Yb5 119.38(4) 5_566 7_565
Mn1 Sb1 Yb5 119.38(4) 5_566 7_565
Yb3 Sb1 Yb5 103.129(15) 1_556 7_565
Yb3 Sb1 Yb5 76.871(15) 5_565 7_565
Yb3 Sb1 Yb5 76.871(15) 5_566 7_565
Yb3 Sb1 Yb5 103.130(15) . 7_565
Mn1 Sb1 Yb5 119.38(4) . 3_556
Zn1 Sb1 Yb5 60.62(4) 5_566 3_556
Mn1 Sb1 Yb5 60.62(4) 5_566 3_556
Yb3 Sb1 Yb5 76.871(15) 1_556 3_556
Yb3 Sb1 Yb5 103.129(15) 5_565 3_556
Yb3 Sb1 Yb5 103.129(15) 5_566 3_556
Yb3 Sb1 Yb5 76.870(15) . 3_556
Yb5 Sb1 Yb5 180.0 7_565 3_556
Zn3 Sb2 Zn1 120.01(8) . 7_665
Zn3 Sb2 Zn1 120.01(8) . 7_664
Zn1 Sb2 Zn1 113.94(7) 7_665 7_664
Zn3 Sb2 Mn1 120.01(8) . 7_665
Zn1 Sb2 Mn1 0.00(7) 7_665 7_665
Zn1 Sb2 Mn1 113.94(7) 7_664 7_665
Zn3 Sb2 Mn1 120.01(8) . 7_664
Zn1 Sb2 Mn1 113.94(7) 7_665 7_664
Zn1 Sb2 Mn1 0.00(10) 7_664 7_664
Mn1 Sb2 Mn1 113.94(7) 7_665 7_664
Zn3 Sb2 Yb2 146.0(3) . 7_665
Zn1 Sb2 Yb2 72.93(4) 7_665 7_665
Zn1 Sb2 Yb2 72.93(4) 7_664 7_665
Mn1 Sb2 Yb2 72.93(4) 7_665 7_665
Mn1 Sb2 Yb2 72.93(4) 7_664 7_665
Zn3 Sb2 Yb1 76.09(18) . 3_556
Zn1 Sb2 Yb1 71.73(4) 7_665 3_556
Zn1 Sb2 Yb1 148.07(5) 7_664 3_556
Mn1 Sb2 Yb1 71.73(4) 7_665 3_556
Mn1 Sb2 Yb1 148.07(5) 7_664 3_556
Yb2 Sb2 Yb1 79.61(2) 7_665 3_556
Zn3 Sb2 Yb1 76.09(18) . 3
Zn1 Sb2 Yb1 148.07(5) 7_665 3
Zn1 Sb2 Yb1 71.73(4) 7_664 3
Mn1 Sb2 Yb1 148.07(5) 7_665 3
Mn1 Sb2 Yb1 71.73(4) 7_664 3
Yb2 Sb2 Yb1 79.61(2) 7_665 3
Yb1 Sb2 Yb1 87.75(3) 3_556 3
Zn3 Sb2 Yb5 61.57(16) . 1_554
Zn1 Sb2 Yb5 133.71(5) 7_665 1_554
Zn1 Sb2 Yb5 62.94(4) 7_664 1_554
Mn1 Sb2 Yb5 133.71(5) 7_665 1_554
Mn1 Sb2 Yb5 62.94(4) 7_664 1_554
Yb2 Sb2 Yb5 134.753(17) 7_665 1_554
Yb1 Sb2 Yb5 137.33(3) 3_556 1_554
Yb1 Sb2 Yb5 77.757(15) 3 1_554
Zn3 Sb2 Yb5 61.57(16) . .
Zn1 Sb2 Yb5 62.94(4) 7_665 .
Zn1 Sb2 Yb5 133.71(5) 7_664 .
Mn1 Sb2 Yb5 62.94(4) 7_665 .
Mn1 Sb2 Yb5 133.71(5) 7_664 .
Yb2 Sb2 Yb5 134.753(17) 7_665 .
Yb1 Sb2 Yb5 77.757(16) 3_556 .
Yb1 Sb2 Yb5 137.33(3) 3 .
Yb5 Sb2 Yb5 86.22(3) 1_554 .
Zn3 Sb2 Yb3 145.1(3) . 7_665
Zn1 Sb2 Yb3 57.71(4) 7_665 7_665
Zn1 Sb2 Yb3 57.71(4) 7_664 7_665
Mn1 Sb2 Yb3 57.71(4) 7_665 7_665
Mn1 Sb2 Yb3 57.71(4) 7_664 7_665
Yb2 Sb2 Yb3 68.90(3) 7_665 7_665
Yb1 Sb2 Yb3 125.89(2) 3_556 7_665
Yb1 Sb2 Yb3 125.89(2) 3 7_665
Yb5 Sb2 Yb3 94.21(3) 1_554 7_665
Yb5 Sb2 Yb3 94.21(3) . 7_665
Mn2 Sb3 Zn2 114.89(8) . 1_554
Mn2 Sb3 Mn2 114.89(8) . 1_554
Zn2 Sb3 Mn2 0.00(7) 1_554 1_554
Mn2 Sb3 Yb3 110.70(5) . 3_545
Zn2 Sb3 Yb3 110.70(5) 1_554 3_545
Mn2 Sb3 Yb3 110.70(5) 1_554 3_545
Mn2 Sb3 Yb5 75.06(4) . .
Zn2 Sb3 Yb5 160.34(6) 1_554 .
Mn2 Sb3 Yb5 160.34(6) 1_554 .
Yb3 Sb3 Yb5 78.97(3) 3_545 .
Mn2 Sb3 Yb5 160.34(6) . 1_554
Zn2 Sb3 Yb5 75.06(4) 1_554 1_554
Mn2 Sb3 Yb5 75.06(4) 1_554 1_554
Yb3 Sb3 Yb5 78.97(3) 3_545 1_554
Yb5 Sb3 Yb5 90.73(3) . 1_554
Mn2 Sb3 Yb4 81.86(5) . .
Zn2 Sb3 Yb4 81.86(5) 1_554 .
Mn2 Sb3 Yb4 81.86(5) 1_554 .
Yb3 Sb3 Yb4 154.19(4) 3_545 .
Yb5 Sb3 Yb4 82.99(3) . .
Yb5 Sb3 Yb4 82.99(3) 1_554 .
Mn2 Sb3 Yb4 74.66(5) . 3_545
Zn2 Sb3 Yb4 74.66(5) 1_554 3_545
Mn2 Sb3 Yb4 74.66(5) 1_554 3_545
Yb3 Sb3 Yb4 70.52(3) 3_545 3_545
Yb5 Sb3 Yb4 124.99(2) . 3_545
Yb5 Sb3 Yb4 124.99(2) 1_554 3_545
Yb4 Sb3 Yb4 135.30(3) . 3_545
Mn2 Sb3 Yb2 57.59(4) . .
Zn2 Sb3 Yb2 57.59(4) 1_554 .
Mn2 Sb3 Yb2 57.59(4) 1_554 .
Yb3 Sb3 Yb2 136.14(4) 3_545 .
Yb5 Sb3 Yb2 127.33(2) . .
Yb5 Sb3 Yb2 127.33(2) 1_554 .
Yb4 Sb3 Yb2 69.68(2) . .
Yb4 Sb3 Yb2 65.62(2) 3_545 .
Zn3 Sb4 Zn3 119.4(4) . 1_556
Zn3 Sb4 Zn2 120.2(2) . 3_556
Zn3 Sb4 Zn2 120.2(2) 1_556 3_556
Zn3 Sb4 Mn2 120.2(2) . 3_556
Zn3 Sb4 Mn2 120.2(2) 1_556 3_556
Zn2 Sb4 Mn2 0.00(6) 3_556 3_556
Zn3 Sb4 Yb2 149.4(2) . 3_556
Zn3 Sb4 Yb2 67.0(2) 1_556 3_556
Zn2 Sb4 Yb2 65.18(3) 3_556 3_556
Mn2 Sb4 Yb2 65.18(3) 3_556 3_556
Zn3 Sb4 Yb2 67.0(2) . 3
Zn3 Sb4 Yb2 149.4(2) 1_556 3
Zn2 Sb4 Yb2 65.18(3) 3_556 3
Mn2 Sb4 Yb2 65.18(3) 3_556 3
Yb2 Sb4 Yb2 92.87(3) 3_556 3
Zn3 Sb4 Yb4 57.8(2) . .
Zn3 Sb4 Yb4 134.9(2) 1_556 .
Zn2 Sb4 Yb4 76.68(4) 3_556 .
Mn2 Sb4 Yb4 76.68(4) 3_556 .
Yb2 Sb4 Yb4 141.48(4) 3_556 .
Yb2 Sb4 Yb4 75.137(17) 3 .
Zn3 Sb4 Yb4 134.9(2) . 1_556
Zn3 Sb4 Yb4 57.8(2) 1_556 1_556
Zn2 Sb4 Yb4 76.68(4) 3_556 1_556
Mn2 Sb4 Yb4 76.68(4) 3_556 1_556
Yb2 Sb4 Yb4 75.138(17) 3_556 1_556
Yb2 Sb4 Yb4 141.48(4) 3 1_556
Yb4 Sb4 Yb4 91.59(3) . 1_556
Zn3 Sb4 Yb5 62.2(2) . .
Zn3 Sb4 Yb5 62.2(2) 1_556 .
Zn2 Sb4 Yb5 152.44(6) 3_556 .
Mn2 Sb4 Yb5 152.44(6) 3_556 .
Yb2 Sb4 Yb5 128.68(2) 3_556 .
Yb2 Sb4 Yb5 128.68(2) 3 .
Yb4 Sb4 Yb5 84.25(3) . .
Yb4 Sb4 Yb5 84.25(3) 1_556 .
Zn3 Sb4 Yb1 74.3(2) . 3_556
Zn3 Sb4 Yb1 74.3(2) 1_556 3_556
Zn2 Sb4 Yb1 127.52(6) 3_556 3_556
Mn2 Sb4 Yb1 127.52(6) 3_556 3_556
Yb2 Sb4 Yb1 79.76(2) 3_556 3_556
Yb2 Sb4 Yb1 79.76(2) 3 3_556
Yb4 Sb4 Yb1 131.467(17) . 3_556
Yb4 Sb4 Yb1 131.468(17) 1_556 3_556
Yb5 Sb4 Yb1 80.04(2) . 3_556
Mn1 Sb5 Mn2 115.93(7) . .
Mn1 Sb5 Yb4 132.410(19) . 1_556
Mn2 Sb5 Yb4 81.50(4) . 1_556
Mn1 Sb5 Yb4 132.411(19) . .
Mn2 Sb5 Yb4 81.50(4) . .
Yb4 Sb5 Yb4 92.11(3) 1_556 .
Mn1 Sb5 Yb2 72.37(3) . 1_556
Mn2 Sb5 Yb2 64.19(3) . 1_556
Yb4 Sb5 Yb2 78.073(17) 1_556 1_556
Yb4 Sb5 Yb2 145.23(4) . 1_556
Mn1 Sb5 Yb2 72.37(3) . .
Mn2 Sb5 Yb2 64.19(3) . .
Yb4 Sb5 Yb2 145.23(4) 1_556 .
Yb4 Sb5 Yb2 78.075(17) . .
Yb2 Sb5 Yb2 91.12(3) 1_556 .
Mn1 Sb5 Yb3 63.86(3) . .
Mn2 Sb5 Yb3 133.826(19) . .
Yb4 Sb5 Yb3 135.55(4) 1_556 .
Yb4 Sb5 Yb3 72.463(19) . .
Yb2 Sb5 Yb3 136.12(3) 1_556 .
Yb2 Sb5 Yb3 73.389(18) . .
Mn1 Sb5 Yb3 63.86(3) . 1_556
Mn2 Sb5 Yb3 133.826(19) . 1_556
Yb4 Sb5 Yb3 72.464(19) 1_556 1_556
Yb4 Sb5 Yb3 135.55(4) . 1_556
Yb2 Sb5 Yb3 73.388(18) 1_556 1_556
Yb2 Sb5 Yb3 136.12(3) . 1_556
Yb3 Sb5 Yb3 89.66(3) . 1_556
Sb5 Mn1 Sb2 116.20(4) . 7_565
Sb5 Mn1 Sb2 116.20(4) . 7_566
Sb2 Mn1 Sb2 113.94(7) 7_565 7_566
Sb5 Mn1 Sb1 101.89(6) . .
Sb2 Mn1 Sb1 102.82(5) 7_565 .
Sb2 Mn1 Sb1 102.82(5) 7_566 .
Sb5 Mn1 Yb3 66.68(4) . 1_556
Sb2 Mn1 Yb3 163.97(7) 7_565 1_556
Sb2 Mn1 Yb3 75.64(2) 7_566 1_556
Sb1 Mn1 Yb3 61.66(3) . 1_556
Sb5 Mn1 Yb3 66.68(4) . .
Sb2 Mn1 Yb3 75.64(2) 7_565 .
Sb2 Mn1 Yb3 163.97(7) 7_566 .
Sb1 Mn1 Yb3 61.66(3) . .
Yb3 Mn1 Yb3 92.30(5) 1_556 .
Sb5 Mn1 Yb5 169.38(8) . 7_565
Sb2 Mn1 Yb5 67.97(4) 7_565 7_565
Sb2 Mn1 Yb5 67.97(4) 7_566 7_565
Sb1 Mn1 Yb5 67.49(4) . 7_565
Yb3 Mn1 Yb5 106.52(4) 1_556 7_565
Yb3 Mn1 Yb5 106.52(4) . 7_565
Sb5 Mn1 Yb2 60.68(4) . .
Sb2 Mn1 Yb2 58.94(3) 7_565 .
Sb2 Mn1 Yb2 125.40(7) 7_566 .
Sb1 Mn1 Yb2 131.76(4) . .
Yb3 Mn1 Yb2 127.26(6) 1_556 .
Yb3 Mn1 Yb2 70.33(2) . .
Yb5 Mn1 Yb2 126.00(4) 7_565 .
Sb5 Mn1 Yb2 60.68(4) . 1_556
Sb2 Mn1 Yb2 125.40(7) 7_565 1_556
Sb2 Mn1 Yb2 58.94(3) 7_566 1_556
Sb1 Mn1 Yb2 131.76(4) . 1_556
Yb3 Mn1 Yb2 70.33(2) 1_556 1_556
Yb3 Mn1 Yb2 127.26(6) . 1_556
Yb5 Mn1 Yb2 126.00(4) 7_565 1_556
Yb2 Mn1 Yb2 81.56(4) . 1_556
Sb5 Mn1 Yb1 114.82(6) . .
Sb2 Mn1 Yb1 61.61(4) 7_565 .
Sb2 Mn1 Yb1 61.61(4) 7_566 .
Sb1 Mn1 Yb1 143.29(6) . .
Yb3 Mn1 Yb1 133.02(3) 1_556 .
Yb3 Mn1 Yb1 133.02(3) . .
Yb5 Mn1 Yb1 75.80(4) 7_565 .
Yb2 Mn1 Yb1 71.42(3) . .
Yb2 Mn1 Yb1 71.42(3) 1_556 .
Sb3 Mn2 Sb3 114.89(8) . 1_556
Sb3 Mn2 Sb4 114.04(5) . 3_546
Sb3 Mn2 Sb4 114.04(5) 1_556 3_546
Sb3 Mn2 Sb5 106.26(6) . .
Sb3 Mn2 Sb5 106.26(6) 1_556 .
Sb4 Mn2 Sb5 99.44(7) 3_546 .
Sb3 Mn2 Yb2 166.59(7) . 1_556
Sb3 Mn2 Yb2 77.26(2) 1_556 1_556
Sb4 Mn2 Yb2 62.46(4) 3_546 1_556
Sb5 Mn2 Yb2 63.20(4) . 1_556
Sb3 Mn2 Yb2 77.26(2) . .
Sb3 Mn2 Yb2 166.59(7) 1_556 .
Sb4 Mn2 Yb2 62.46(4) 3_546 .
Sb5 Mn2 Yb2 63.20(4) . .
Yb2 Mn2 Yb2 90.13(5) 1_556 .
Sb3 Mn2 Yb5 58.75(4) . .
Sb3 Mn2 Yb5 58.75(4) 1_556 .
Sb4 Mn2 Yb5 154.59(8) 3_546 .
Sb5 Mn2 Yb5 105.97(7) . .
Yb2 Mn2 Yb5 130.30(4) 1_556 .
Yb2 Mn2 Yb5 130.30(4) . .
Sb3 Mn2 Yb4 60.93(4) . 3_545
Sb3 Mn2 Yb4 123.04(7) 1_556 3_545
Sb4 Mn2 Yb4 56.12(4) 3_546 3_545
Sb5 Mn2 Yb4 130.18(5) . 3_545
Yb2 Mn2 Yb4 118.36(6) 1_556 3_545
Yb2 Mn2 Yb4 66.99(3) . 3_545
Yb5 Mn2 Yb4 105.22(5) . 3_545
Sb3 Mn2 Yb4 123.04(7) . 3_546
Sb3 Mn2 Yb4 60.93(4) 1_556 3_546
Sb4 Mn2 Yb4 56.12(4) 3_546 3_546
Sb5 Mn2 Yb4 130.18(5) . 3_546
Yb2 Mn2 Yb4 66.99(3) 1_556 3_546
Yb2 Mn2 Yb4 118.36(6) . 3_546
Yb5 Mn2 Yb4 105.22(5) . 3_546
Yb4 Mn2 Yb4 75.42(4) 3_545 3_546
Sb2 Zn3 Sb4 116.5(2) . .
Sb2 Zn3 Sb4 116.5(2) . 1_554
Sb4 Zn3 Sb4 119.4(4) . 1_554
Sb2 Zn3 Yb4 159.1(5) . .
Sb4 Zn3 Yb4 70.6(2) . .
Sb4 Zn3 Yb4 70.6(2) 1_554 .
Sb2 Zn3 Yb5 73.6(2) . 1_554
Sb4 Zn3 Yb5 155.8(4) . 1_554
Sb4 Zn3 Yb5 67.98(8) 1_554 1_554
Yb4 Zn3 Yb5 92.8(3) . 1_554
Sb2 Zn3 Yb5 73.6(2) . .
Sb4 Zn3 Yb5 67.98(8) . .
Sb4 Zn3 Yb5 155.8(4) 1_554 .
Yb4 Zn3 Yb5 92.8(3) . .
Yb5 Zn3 Yb5 96.4(3) 1_554 .
Sb2 Zn3 Yb2 122.3(4) . 3
Sb4 Zn3 Yb2 64.0(2) . 3
Sb4 Zn3 Yb2 64.0(2) 1_554 3
Yb4 Zn3 Yb2 78.6(3) . 3
Yb5 Zn3 Yb2 131.39(16) 1_554 3
Yb5 Zn3 Yb2 131.39(16) . 3
Sb2 Zn3 Yb1 62.5(2) . 3_556
Sb4 Zn3 Yb1 60.77(14) . 3_556
Sb4 Zn3 Yb1 127.3(4) 1_554 3_556
Yb4 Zn3 Yb1 130.7(2) . 3_556
Yb5 Zn3 Yb1 135.8(3) 1_554 3_556
Yb5 Zn3 Yb1 76.84(12) . 3_556
Yb2 Zn3 Yb1 73.9(2) 3 3_556
Sb2 Zn3 Yb1 62.5(2) . 3
Sb4 Zn3 Yb1 127.3(4) . 3
Sb4 Zn3 Yb1 60.77(14) 1_554 3
Yb4 Zn3 Yb1 130.7(2) . 3
Yb5 Zn3 Yb1 76.84(12) 1_554 3
Yb5 Zn3 Yb1 135.8(3) . 3
Yb2 Zn3 Yb1 73.9(2) 3 3
Yb1 Zn3 Yb1 78.6(2) 3_556 3

loop_
_geom_bond_atom_site_label_1
_geom_bond_atom_site_label_2
_geom_bond_distance
_geom_bond_site_symmetry_2
Yb1 Sb4 3.2767(10) 7_565
Yb1 Sb4 3.2767(10) 3_546
Yb1 Sb2 3.3037(8) 7_566
Yb1 Sb2 3.3037(8) 3_545
Yb1 Sb2 3.3037(8) 7_565
Yb1 Sb2 3.3037(8) 3_546
Yb1 Zn1 3.5660(19) 5_556
Yb1 Mn1 3.5660(19) 5_556
Yb1 Mn1 3.5660(19) .
Yb1 Zn3 3.615(8) 7_565
Yb1 Zn3 3.615(8) 3_546
Yb2 Sb2 3.1415(12) 7_565
Yb2 Sb4 3.1600(9) 3_545
Yb2 Sb4 3.1600(9) 3_546
Yb2 Sb5 3.2072(8) 1_554
Yb2 Sb5 3.2072(8) .
Yb2 Zn2 3.2347(15) 1_554
Yb2 Mn2 3.2347(15) 1_554
Yb2 Mn2 3.2347(15) .
Yb2 Zn3 3.237(11) 3_545
Yb2 Zn1 3.5057(15) 1_554
Yb2 Mn1 3.5057(15) 1_554
Yb3 Sb1 3.1252(5) 1_554
Yb3 Sb1 3.1252(5) .
Yb3 Mn1 3.1753(14) .
Yb3 Zn1 3.1753(14) 1_554
Yb3 Mn1 3.1753(14) 1_554
Yb3 Sb3 3.1827(12) 3
Yb3 Sb5 3.2480(8) .
Yb3 Sb5 3.2480(8) 1_554
Yb3 Sb2 3.6386(12) 7_565
Yb3 Yb4 3.7998(10) .
Yb4 Zn3 2.866(11) .
Yb4 Sb5 3.1802(8) .
Yb4 Sb5 3.1802(8) 1_554
Yb4 Sb4 3.1940(8) 1_554
Yb4 Sb4 3.1941(8) .
Yb4 Sb3 3.2736(12) .
Yb4 Sb3 3.3930(12) 3
Yb4 Zn2 3.7437(18) 3_556
Yb4 Mn2 3.7437(18) 3_556
Yb4 Zn2 3.7437(18) 3
Yb4 Mn2 3.7437(18) 3
Yb5 Zn3 3.071(7) 1_556
Yb5 Zn3 3.071(7) .
Yb5 Sb3 3.2179(9) 1_556
Yb5 Sb3 3.2179(9) .
Yb5 Sb4 3.2184(12) .
Yb5 Zn1 3.2186(19) 7_665
Yb5 Mn1 3.2186(19) 7_665
Yb5 Sb2 3.3504(9) 1_556
Yb5 Sb2 3.3505(9) .
Yb5 Sb1 3.4121(7) 3_546
Yb5 Mn2 3.637(2) .
Sb1 Mn1 2.9062(19) .
Sb1 Zn1 2.9063(19) 5_566
Sb1 Mn1 2.9063(19) 5_566
Sb1 Yb3 3.1252(5) 1_556
Sb1 Yb3 3.1252(5) 5_565
Sb1 Yb3 3.1252(5) 5_566
Sb1 Yb5 3.4121(7) 7_565
Sb1 Yb5 3.4121(7) 3_556
Sb2 Zn3 2.462(11) .
Sb2 Zn1 2.7312(12) 7_665
Sb2 Zn1 2.7312(12) 7_664
Sb2 Mn1 2.7312(12) 7_665
Sb2 Mn1 2.7312(12) 7_664
Sb2 Yb2 3.1415(12) 7_665
Sb2 Yb1 3.3037(8) 3_556
Sb2 Yb1 3.3037(8) 3
Sb2 Yb5 3.3504(9) 1_554
Sb2 Yb3 3.6385(12) 7_665
Sb3 Mn2 2.7166(13) .
Sb3 Zn2 2.7166(13) 1_554
Sb3 Mn2 2.7166(13) 1_554
Sb3 Yb3 3.1828(12) 3_545
Sb3 Yb5 3.2179(9) 1_554
Sb3 Yb4 3.3930(12) 3_545
Sb4 Zn3 2.652(6) .
Sb4 Zn3 2.652(6) 1_556
Sb4 Zn2 2.822(2) 3_556
Sb4 Mn2 2.822(2) 3_556
Sb4 Yb2 3.1600(9) 3_556
Sb4 Yb2 3.1600(9) 3
Sb4 Yb4 3.1941(8) 1_556
Sb4 Yb1 3.2767(10) 3_556
Sb5 Mn1 2.688(2) .
Sb5 Mn2 2.855(2) .
Sb5 Yb4 3.1802(8) 1_556
Sb5 Yb2 3.2072(8) 1_556
Sb5 Yb3 3.2480(8) 1_556
Mn1 Sb2 2.7312(12) 7_565
Mn1 Sb2 2.7312(12) 7_566
Mn1 Yb3 3.1752(14) 1_556
Mn1 Yb5 3.2186(19) 7_565
Mn1 Yb2 3.5058(15) 1_556
Mn2 Sb3 2.7166(13) 1_556
Mn2 Sb4 2.822(2) 3_546
Mn2 Yb2 3.2347(15) 1_556
Mn2 Yb4 3.7437(18) 3_545
Mn2 Yb4 3.7437(18) 3_546
Zn3 Sb4 2.652(6) 1_554
Zn3 Yb5 3.071(7) 1_554
Zn3 Yb2 3.237(11) 3
Zn3 Yb1 3.615(8) 3_556
Zn3 Yb1 3.615(8) 3
